data_4064217
loop_
_publ_author_name
'Martin, Thomas A.'
'Ellul, Charles E.'
'Mahon, Mary F.'
'Warren, Mark E.'
'Allan, David'
'Whittlesey, Michael K.'

_publ_section_title
;
 Neutral and Cationic Mono- and Bis-N-heterocyclic Carbene Complexes
 Derived From Manganese and Rhenium Carbonyl Precursors
;
_journal_issue 8
_journal_name_full Organometallics
_journal_page_first 2200
_journal_paper_doi 10.1021/om1011853
_journal_volume 30
_journal_year 2011
_chemical_formula_sum 'C58 H52 B F24 Mn N4 O4'
_chemical_formula_weight 1390.79
_chemical_name_systematic
; 
 ? 
;
_space_group_IT_number 15
_symmetry_cell_setting monoclinic
_symmetry_space_group_name_Hall '-C 2yc'
_symmetry_space_group_name_H-M 'C 1 2/c 1'
_atom_sites_solution_hydrogens geom
_atom_sites_solution_primary direct
_atom_sites_solution_secondary difmap
_audit_creation_method SHELXL-97
_cell_angle_alpha 90.00
_cell_angle_beta 96.001(2)
_cell_angle_gamma 90.00
_cell_formula_units_Z 8
_cell_length_a 17.4842(3)
_cell_length_b 19.9557(5)
_cell_length_c 35.8042(9)
_cell_measurement_reflns_used 9723
_cell_measurement_temperature 150(2)
_cell_measurement_theta_max 30.3788
_cell_measurement_theta_min 2.7500
_cell_volume 12424.0(5)
_computing_cell_refinement
;
CrysAlisPro, Oxford Diffraction Ltd.,
Version 1.171.34.44 (release 25-10-2010 CrysAlis171 .NET)
(compiled Oct 25 2010,18:11:34)
;
_computing_data_collection
;
CrysAlisPro, Oxford Diffraction Ltd.,
Version 1.171.34.44 (release 25-10-2010 CrysAlis171 .NET)
(compiled Oct 25 2010,18:11:34)
;
_computing_data_reduction
;
CrysAlisPro, Oxford Diffraction Ltd.,
Version 1.171.34.44 (release 25-10-2010 CrysAlis171 .NET)
(compiled Oct 25 2010,18:11:34)
;
_computing_molecular_graphics 'ORTEX (P.McArdle 1995)'
_computing_publication_material 'SHELXL-97/2 (Sheldrick 1997)'
_computing_structure_refinement 'SHELXL-97/2 (Sheldrick 1997)'
_computing_structure_solution 'SHELXS-97 (Sheldrick 1990)'
_diffrn_ambient_temperature 150(2)
_diffrn_measured_fraction_theta_full 0.996
_diffrn_measured_fraction_theta_max 0.996
_diffrn_measurement_device_type 'Xcalibur, Atlas, Gemini ultra'
_diffrn_measurement_method CCD
_diffrn_radiation_monochromator graphite
_diffrn_radiation_source 'Enhance (Mo) X-ray Source'
_diffrn_radiation_type 'Mo K\a'
_diffrn_radiation_wavelength 0.71073
_diffrn_reflns_av_R_equivalents 0.0598
_diffrn_reflns_av_sigmaI/netI 0.0764
_diffrn_reflns_limit_h_max 22
_diffrn_reflns_limit_h_min -17
_diffrn_reflns_limit_k_max 25
_diffrn_reflns_limit_k_min -25
_diffrn_reflns_limit_l_max 37
_diffrn_reflns_limit_l_min -46
_diffrn_reflns_number 45771
_diffrn_reflns_theta_full 27.48
_diffrn_reflns_theta_max 27.48
_diffrn_reflns_theta_min 3.10
_exptl_absorpt_coefficient_mu 0.333
_exptl_absorpt_correction_T_max 1.00000
_exptl_absorpt_correction_T_min 0.94943
_exptl_absorpt_correction_type multi-scan
_exptl_absorpt_process_details
;
CrysAlisPro, Oxford Diffraction Ltd.,
Version 1.171.34.44 (release 25-10-2010 CrysAlis171 .NET)
(compiled Oct 25 2010,18:11:34)
Empirical absorption correction using spherical harmonics,
 implemented in SCALE3 ABSPACK scaling algorithm.
;
_exptl_crystal_colour colorless
_exptl_crystal_density_diffrn 1.487
_exptl_crystal_density_method 'not measured'
_exptl_crystal_description block
_exptl_crystal_F_000 5648
_exptl_crystal_size_max 0.23
_exptl_crystal_size_mid 0.20
_exptl_crystal_size_min 0.18
_refine_diff_density_max 0.850
_refine_diff_density_min -0.530
_refine_diff_density_rms 0.066
_refine_ls_extinction_method none
_refine_ls_goodness_of_fit_ref 1.015
_refine_ls_hydrogen_treatment constr
_refine_ls_matrix_type full
_refine_ls_number_parameters 973
_refine_ls_number_reflns 14212
_refine_ls_number_restraints 351
_refine_ls_restrained_S_all 1.131
_refine_ls_R_factor_all 0.1173
_refine_ls_R_factor_gt 0.0649
_refine_ls_shift/su_max 0.002
_refine_ls_shift/su_mean 0.000
_refine_ls_structure_factor_coef Fsqd
_refine_ls_weighting_details 'calc w=1/[\s^2^(Fo^2^)+(0.0535P)^2^+27.4658P] where P=(Fo^2^+2Fc^2^)/3'
_refine_ls_weighting_scheme calc
_refine_ls_wR_factor_gt 0.1320
_refine_ls_wR_factor_ref 0.1578
_reflns_number_gt 8848
_reflns_number_total 14212
_reflns_threshold_expression >2sigma(I)
_cod_data_source_file om1011853_si_001.cif
_cod_data_source_block p10mkw11
_cod_original_sg_symbol_H-M C2/c
_cod_database_code 4064217

loop_
_symmetry_equiv_pos_as_xyz
'x, y, z'
'-x, y, -z+1/2'
'x+1/2, y+1/2, z'
'-x+1/2, y+1/2, -z+1/2'
'-x, -y, -z'
'x, -y, z-1/2'
'-x+1/2, -y+1/2, -z'
'x+1/2, -y+1/2, z-1/2'

loop_
_atom_site_label
_atom_site_type_symbol
_atom_site_fract_x
_atom_site_fract_y
_atom_site_fract_z
_atom_site_U_iso_or_equiv
_atom_site_adp_type
_atom_site_occupancy
_atom_site_symmetry_multiplicity
_atom_site_calc_flag
_atom_site_refinement_flags
_atom_site_disorder_assembly
_atom_site_disorder_group
Mn1 Mn 1.16816(3) 0.12475(3) 0.073338(14) 0.02477(14) Uani 1 1 d . . .
F1 F 0.82132(14) 0.01574(16) 0.02124(7) 0.0678(8) Uani 1 1 d D . .
F2 F 0.91489(16) -0.04395(12) 0.04450(7) 0.0590(7) Uani 1 1 d D . .
F3 F 0.93457(16) 0.05486(14) 0.02711(7) 0.0666(8) Uani 1 1 d D . .
F4 F 0.9882(7) 0.0598(5) 0.2047(4) 0.061(3) Uani 0.50 1 d PDU A 1
F5 F 1.0010(5) -0.0333(4) 0.1762(3) 0.071(3) Uani 0.50 1 d PDU A 1
F6 F 0.9048(5) -0.0156(4) 0.2059(3) 0.066(3) Uani 0.50 1 d PDU A 1
F7 F 0.9265(5) 0.2900(5) 0.2421(3) 0.139(6) Uani 0.55 1 d PD B 1
F8 F 0.9318(5) 0.3288(4) 0.1879(2) 0.085(3) Uani 0.55 1 d PD B 1
F9 F 0.8795(3) 0.3869(2) 0.22722(17) 0.0534(14) Uani 0.55 1 d PD B 1
F10 F 0.5900(5) 0.2444(5) 0.2515(2) 0.082(3) Uani 0.50 1 d PDU C 2
F11 F 0.5449(3) 0.2962(5) 0.20510(17) 0.0633(19) Uani 0.50 1 d PDU C 2
F12 F 0.6133(5) 0.3478(5) 0.2478(3) 0.103(3) Uani 0.50 1 d PDU C 2
F13 F 0.4986(2) 0.2513(2) 0.02779(18) 0.0506(13) Uani 0.55 1 d PDU D 1
F14 F 0.5014(3) 0.3255(3) 0.07208(13) 0.0614(17) Uani 0.55 1 d PDU D 1
F15 F 0.5264(2) 0.3561(2) 0.01893(14) 0.0368(11) Uani 0.55 1 d PDU D 1
F16 F 0.8841(6) 0.3124(6) 0.0398(4) 0.135(7) Uani 0.50 1 d PD E 1
F17 F 0.8050(7) 0.3467(5) -0.0037(2) 0.049(2) Uani 0.50 1 d PDU E 1
F18 F 0.8199(5) 0.4020(4) 0.0466(2) 0.076(2) Uani 0.50 1 d PDU E 1
F19 F 0.5628(5) -0.0748(3) 0.18859(17) 0.0672(18) Uani 0.50 1 d PDU F 1
F20 F 0.4934(3) 0.0092(4) 0.19969(17) 0.089(2) Uani 0.50 1 d PD F 1
F21 F 0.6121(4) 0.0062(4) 0.2218(2) 0.056(2) Uani 0.50 1 d PDU F 1
F22 F 0.46593(13) -0.02453(13) 0.05584(7) 0.0568(7) Uani 1 1 d . . .
F23 F 0.49260(14) 0.07302(11) 0.03615(7) 0.0522(6) Uani 1 1 d . . .
F24 F 0.57069(13) -0.00823(13) 0.03113(7) 0.0539(7) Uani 1 1 d . . .
F4A F 1.0237(4) -0.0048(5) 0.1757(3) 0.070(3) Uani 0.50 1 d PDU A 2
F5A F 0.9203(6) -0.0367(4) 0.1967(3) 0.076(3) Uani 0.50 1 d PDU A 2
F6A F 0.9659(6) 0.0596(6) 0.2097(3) 0.055(3) Uani 0.50 1 d PDU A 2
F7A F 0.9341(7) 0.2736(5) 0.2321(3) 0.063(2) Uiso 0.45 1 d PD B 2
F8A F 0.9189(6) 0.3429(5) 0.1879(2) 0.049(2) Uiso 0.45 1 d PD B 2
F9A F 0.8852(5) 0.3631(4) 0.2427(2) 0.066(3) Uiso 0.45 1 d PD B 2
F10A F 0.6221(5) 0.3131(5) 0.26306(17) 0.080(3) Uani 0.50 1 d PDU C 1
F11A F 0.5681(6) 0.3385(5) 0.2105(3) 0.111(3) Uani 0.50 1 d PDU C 1
F12A F 0.5638(6) 0.2393(5) 0.2316(3) 0.121(4) Uani 0.50 1 d PDU C 1
F13A F 0.4906(4) 0.2583(4) 0.0453(2) 0.059(2) Uiso 0.45 1 d PD D 2
F14A F 0.5157(7) 0.3517(5) 0.0655(3) 0.113(5) Uiso 0.45 1 d PD D 2
F15A F 0.5282(5) 0.3294(4) 0.0079(2) 0.084(3) Uiso 0.45 1 d PD D 2
F16A F 0.8772(5) 0.2952(5) 0.0274(3) 0.058(3) Uani 0.50 1 d PD E 2
F17A F 0.8014(8) 0.3688(5) 0.0014(3) 0.071(3) Uani 0.50 1 d PDU E 2
F18A F 0.8546(5) 0.3789(4) 0.0568(2) 0.065(2) Uani 0.50 1 d PDU E 2
F19A F 0.5170(6) -0.0450(6) 0.1935(3) 0.123(3) Uani 0.50 1 d PDU F 2
F20A F 0.5856(7) 0.0271(6) 0.2231(3) 0.110(5) Uani 0.50 1 d PDU F 2
F21A F 0.6366(6) -0.0554(6) 0.2013(3) 0.162(4) Uani 0.50 1 d PDU F 2
O1 O 1.31328(15) 0.06203(14) 0.05248(8) 0.0434(7) Uani 1 1 d . . .
O2 O 1.09300(16) -0.00608(14) 0.05557(8) 0.0454(7) Uani 1 1 d . . .
O3 O 1.00526(15) 0.16961(14) 0.07598(8) 0.0450(7) Uani 1 1 d . . .
O4 O 1.15602(15) 0.16387(15) -0.00707(8) 0.0421(7) Uani 1 1 d . . .
N1 N 1.15803(16) 0.13935(14) 0.16034(8) 0.0297(7) Uani 1 1 d . . .
N2 N 1.20515(17) 0.04287(15) 0.14851(8) 0.0304(7) Uani 1 1 d . . .
N3 N 1.29255(15) 0.22615(14) 0.11045(8) 0.0271(6) Uani 1 1 d . . .
N4 N 1.20070(15) 0.27971(15) 0.07855(8) 0.0292(7) Uani 1 1 d . . .
C1 C 1.2607(2) 0.08658(18) 0.06293(10) 0.0301(8) Uani 1 1 d . . .
C2 C 1.12163(19) 0.04394(19) 0.06244(10) 0.0303(8) Uani 1 1 d . . .
C3 C 1.0684(2) 0.15558(18) 0.07655(10) 0.0317(8) Uani 1 1 d . . .
C4 C 1.15980(19) 0.14929(18) 0.02403(11) 0.0292(8) Uani 1 1 d . . .
C5 C 1.17794(18) 0.10030(17) 0.13125(9) 0.0260(7) Uani 1 1 d . . .
C6 C 1.1733(2) 0.10631(19) 0.19464(10) 0.0347(9) Uani 1 1 d . . .
C7 C 1.2026(2) 0.0462(2) 0.18736(10) 0.0377(9) Uani 1 1 d . . .
C8 C 1.2349(2) -0.01553(18) 0.12867(10) 0.0343(8) Uani 1 1 d . . .
H8 H 1.2275 -0.0043 0.1013 0.041 Uiso 1 1 calc R . .
C9 C 1.1886(3) -0.0792(2) 0.13322(12) 0.0477(11) Uani 1 1 d . . .
H9A H 1.2000 -0.0964 0.1588 0.072 Uiso 1 1 calc R . .
H9B H 1.2024 -0.1130 0.1152 0.072 Uiso 1 1 calc R . .
H9C H 1.1336 -0.0691 0.1285 0.072 Uiso 1 1 calc R . .
C10 C 1.3211(2) -0.0251(2) 0.13838(12) 0.0501(11) Uani 1 1 d . . .
H10A H 1.3473 0.0181 0.1366 0.075 Uiso 1 1 calc R . .
H10B H 1.3404 -0.0569 0.1208 0.075 Uiso 1 1 calc R . .
H10C H 1.3311 -0.0425 0.1640 0.075 Uiso 1 1 calc R . .
C11 C 1.1195(2) 0.20507(18) 0.15566(11) 0.0352(9) Uani 1 1 d . . .
H11 H 1.1186 0.2170 0.1285 0.042 Uiso 1 1 calc R . .
C12 C 1.1636(2) 0.2613(2) 0.17773(12) 0.0462(10) Uani 1 1 d . . .
H12A H 1.2172 0.2613 0.1720 0.069 Uiso 1 1 calc R . .
H12B H 1.1619 0.2539 0.2047 0.069 Uiso 1 1 calc R . .
H12C H 1.1398 0.3045 0.1706 0.069 Uiso 1 1 calc R . .
C13 C 1.0357(2) 0.2009(2) 0.16391(13) 0.0487(11) Uani 1 1 d . . .
H13A H 1.0112 0.1620 0.1509 0.073 Uiso 1 1 calc R . .
H13B H 1.0086 0.2418 0.1551 0.073 Uiso 1 1 calc R . .
H13C H 1.0336 0.1962 0.1910 0.073 Uiso 1 1 calc R . .
C14 C 1.1601(3) 0.1335(2) 0.23243(11) 0.0534(12) Uani 1 1 d . . .
H14A H 1.2002 0.1663 0.2404 0.080 Uiso 1 1 calc R . .
H14B H 1.1618 0.0968 0.2507 0.080 Uiso 1 1 calc R . .
H14C H 1.1096 0.1553 0.2309 0.080 Uiso 1 1 calc R . .
C15 C 1.2269(3) -0.0082(2) 0.21488(12) 0.0595(13) Uani 1 1 d . . .
H15A H 1.2205 0.0072 0.2404 0.089 Uiso 1 1 calc R . .
H15B H 1.2810 -0.0193 0.2132 0.089 Uiso 1 1 calc R . .
H15C H 1.1950 -0.0480 0.2091 0.089 Uiso 1 1 calc R . .
C16 C 1.22514(18) 0.21630(17) 0.08798(9) 0.0258(7) Uani 1 1 d . . .
C17 C 1.3091(2) 0.29421(19) 0.11451(10) 0.0330(8) Uani 1 1 d . . .
C18 C 1.2516(2) 0.32774(18) 0.09483(11) 0.0334(8) Uani 1 1 d . . .
C19 C 1.13029(19) 0.29628(19) 0.05359(11) 0.0346(9) Uani 1 1 d . . .
H19 H 1.1064 0.2523 0.0456 0.042 Uiso 1 1 calc R . .
C20 C 1.1482(2) 0.3309(2) 0.01757(12) 0.0453(10) Uani 1 1 d . . .
H20A H 1.1012 0.3340 0.0002 0.068 Uiso 1 1 calc R . .
H20B H 1.1869 0.3049 0.0059 0.068 Uiso 1 1 calc R . .
H20C H 1.1681 0.3760 0.0235 0.068 Uiso 1 1 calc R . .
C21 C 1.0710(2) 0.3326(2) 0.07416(13) 0.0480(11) Uani 1 1 d . . .
H21A H 1.0598 0.3062 0.0960 0.072 Uiso 1 1 calc R . .
H21B H 1.0238 0.3387 0.0572 0.072 Uiso 1 1 calc R . .
H21C H 1.0913 0.3765 0.0826 0.072 Uiso 1 1 calc R . .
C22 C 1.34393(19) 0.17149(19) 0.12591(10) 0.0300(8) Uani 1 1 d . . .
H22 H 1.3160 0.1286 0.1196 0.036 Uiso 1 1 calc R . .
C23 C 1.3604(2) 0.1731(2) 0.16852(11) 0.0440(10) Uani 1 1 d . . .
H23A H 1.3942 0.2111 0.1759 0.066 Uiso 1 1 calc R . .
H23B H 1.3856 0.1313 0.1773 0.066 Uiso 1 1 calc R . .
H23C H 1.3120 0.1780 0.1798 0.066 Uiso 1 1 calc R . .
C24 C 1.4174(2) 0.1688(2) 0.10659(13) 0.0473(11) Uani 1 1 d . . .
H24A H 1.4045 0.1706 0.0793 0.071 Uiso 1 1 calc R . .
H24B H 1.4449 0.1270 0.1133 0.071 Uiso 1 1 calc R . .
H24C H 1.4502 0.2070 0.1147 0.071 Uiso 1 1 calc R . .
C25 C 1.3776(2) 0.3234(2) 0.13780(13) 0.0479(11) Uani 1 1 d . . .
H25A H 1.3725 0.3161 0.1645 0.072 Uiso 1 1 calc R . .
H25B H 1.3805 0.3716 0.1329 0.072 Uiso 1 1 calc R . .
H25C H 1.4246 0.3016 0.1312 0.072 Uiso 1 1 calc R . .
C26 C 1.2419(3) 0.4023(2) 0.09231(15) 0.0565(13) Uani 1 1 d . . .
H26A H 1.2352 0.4158 0.0659 0.085 Uiso 1 1 calc R . .
H26B H 1.2876 0.4242 0.1050 0.085 Uiso 1 1 calc R . .
H26C H 1.1965 0.4155 0.1044 0.085 Uiso 1 1 calc R . .
C27 C 0.80498(17) 0.11591(16) 0.12158(9) 0.0227(7) Uani 1 1 d . . .
C28 C 0.81942(18) 0.09108(17) 0.08647(9) 0.0253(7) Uani 1 1 d . . .
H28 H 0.7902 0.1080 0.0647 0.030 Uiso 1 1 calc R . .
C29 C 0.87478(18) 0.04264(17) 0.08228(10) 0.0266(7) Uani 1 1 d . . .
C30 C 0.92013(19) 0.01788(17) 0.11337(10) 0.0285(8) Uani 1 1 d . . .
H30 H 0.9588 -0.0146 0.1106 0.034 Uiso 1 1 calc R . .
C31 C 0.90745(19) 0.04180(18) 0.14842(10) 0.0288(8) Uani 1 1 d . A .
C32 C 0.85103(18) 0.08961(17) 0.15229(9) 0.0263(7) Uani 1 1 d . . .
H32 H 0.8435 0.1050 0.1768 0.032 Uiso 1 1 calc R . .
C33 C 0.8859(2) 0.01724(18) 0.04412(11) 0.0338(8) Uani 1 1 d D . .
C34 C 0.9525(2) 0.0143(2) 0.18272(11) 0.0411(10) Uani 1 1 d DU . .
C35 C 0.73725(18) 0.20994(17) 0.16302(9) 0.0242(7) Uani 1 1 d . . .
C36 C 0.80556(18) 0.24274(17) 0.17533(9) 0.0254(7) Uani 1 1 d . . .
H36 H 0.8505 0.2324 0.1637 0.030 Uiso 1 1 calc R . .
C37 C 0.81081(19) 0.28993(17) 0.20392(9) 0.0272(7) Uani 1 1 d . B .
C38 C 0.7474(2) 0.30636(18) 0.22215(9) 0.0291(8) Uani 1 1 d . . .
H38 H 0.7510 0.3379 0.2421 0.035 Uiso 1 1 calc R . .
C39 C 0.6785(2) 0.27506(19) 0.21018(10) 0.0319(8) Uani 1 1 d . C .
C40 C 0.67381(19) 0.22851(18) 0.18160(10) 0.0293(8) Uani 1 1 d . . .
H40 H 0.6255 0.2081 0.1742 0.035 Uiso 1 1 calc R . .
C41 C 0.8864(2) 0.3215(2) 0.21551(11) 0.0414(10) Uani 1 1 d DU . .
C42 C 0.6079(2) 0.2925(2) 0.22848(12) 0.0500(11) Uani 1 1 d D . .
C43 C 0.71198(17) 0.21703(17) 0.09170(9) 0.0226(7) Uani 1 1 d . . .
C44 C 0.63737(19) 0.23868(17) 0.08037(9) 0.0257(7) Uani 1 1 d . . .
H44 H 0.5960 0.2188 0.0916 0.031 Uiso 1 1 calc R . .
C45 C 0.62087(18) 0.28797(18) 0.05348(10) 0.0284(8) Uani 1 1 d . D .
C46 C 0.6792(2) 0.32011(18) 0.03728(10) 0.0310(8) Uani 1 1 d . . .
H46 H 0.6682 0.3543 0.0190 0.037 Uiso 1 1 calc R . .
C47 C 0.75423(19) 0.30093(18) 0.04845(10) 0.0290(8) Uani 1 1 d . E .
C48 C 0.77032(19) 0.25034(17) 0.07497(9) 0.0263(7) Uani 1 1 d . . .
H48 H 0.8224 0.2381 0.0819 0.032 Uiso 1 1 calc R . .
C49 C 0.5390(2) 0.3058(2) 0.04247(12) 0.0442(10) Uani 1 1 d D . .
C50 C 0.8188(2) 0.3373(2) 0.03308(11) 0.0415(10) Uani 1 1 d D . .
C51 C 0.66041(17) 0.10743(17) 0.12565(9) 0.0245(7) Uani 1 1 d . . .
C52 C 0.6425(2) 0.07462(19) 0.15805(10) 0.0341(9) Uani 1 1 d . . .
H52 H 0.6693 0.0868 0.1815 0.041 Uiso 1 1 calc R . .
C53 C 0.5870(2) 0.0248(2) 0.15713(11) 0.0405(10) Uani 1 1 d . F .
C54 C 0.5469(2) 0.00541(18) 0.12373(11) 0.0361(9) Uani 1 1 d . . .
H54 H 0.5085 -0.0283 0.1231 0.043 Uiso 1 1 calc R . .
C55 C 0.56409(18) 0.03609(17) 0.09130(10) 0.0286(8) Uani 1 1 d . . .
C56 C 0.62000(18) 0.08584(17) 0.09235(10) 0.0257(7) Uani 1 1 d . . .
H56 H 0.6310 0.1058 0.0694 0.031 Uiso 1 1 calc R . .
C57 C 0.5697(3) -0.0089(3) 0.19247(16) 0.0774(18) Uani 1 1 d D . .
C58 C 0.5229(2) 0.0190(2) 0.05388(12) 0.0371(9) Uani 1 1 d . . .
B1 B 0.7294(2) 0.1628(2) 0.12592(11) 0.0242(8) Uani 1 1 d . . .

loop_
_atom_site_aniso_label
_atom_site_aniso_U_11
_atom_site_aniso_U_22
_atom_site_aniso_U_33
_atom_site_aniso_U_23
_atom_site_aniso_U_13
_atom_site_aniso_U_12
Mn1 0.0255(3) 0.0237(3) 0.0252(3) -0.0010(2) 0.00325(19) -0.0017(2)
F1 0.0492(15) 0.107(2) 0.0444(15) -0.0369(16) -0.0099(11) 0.0198(14)
F2 0.0898(19) 0.0366(14) 0.0511(16) -0.0128(12) 0.0095(13) 0.0195(13)
F3 0.095(2) 0.0673(19) 0.0426(15) -0.0134(14) 0.0330(14) -0.0283(16)
F4 0.064(6) 0.056(5) 0.057(5) 0.010(4) -0.025(4) -0.014(4)
F5 0.087(6) 0.070(5) 0.052(4) 0.003(4) -0.011(4) 0.049(4)
F6 0.067(4) 0.072(6) 0.058(5) 0.038(4) 0.009(3) 0.011(4)
F7 0.039(4) 0.202(12) 0.158(10) 0.106(9) -0.077(6) -0.048(5)
F8 0.051(4) 0.078(5) 0.138(7) -0.078(5) 0.063(4) -0.053(4)
F9 0.045(3) 0.038(3) 0.074(4) -0.039(3) -0.010(3) -0.005(2)
F10 0.067(4) 0.117(5) 0.069(4) 0.040(4) 0.044(3) 0.023(4)
F11 0.027(3) 0.113(5) 0.050(3) -0.007(4) 0.006(2) 0.027(3)
F12 0.075(5) 0.105(6) 0.136(7) -0.071(5) 0.048(5) -0.006(4)
F13 0.023(2) 0.049(3) 0.076(4) -0.012(3) -0.013(2) -0.0017(18)
F14 0.032(2) 0.100(4) 0.057(3) 0.036(3) 0.025(2) 0.039(3)
F15 0.027(2) 0.028(2) 0.054(3) 0.026(2) -0.0021(18) 0.0102(17)
F16 0.021(4) 0.191(16) 0.189(14) 0.155(12) -0.009(6) -0.019(7)
F17 0.060(4) 0.059(5) 0.030(3) -0.003(3) 0.021(3) -0.022(4)
F18 0.082(5) 0.063(4) 0.087(5) -0.017(3) 0.030(4) -0.044(3)
F19 0.103(5) 0.037(3) 0.064(4) 0.029(3) 0.017(3) -0.020(3)
F20 0.070(4) 0.144(7) 0.061(4) 0.057(4) 0.044(3) 0.012(4)
F21 0.068(4) 0.065(4) 0.030(3) 0.024(3) -0.009(3) -0.031(4)
F22 0.0461(14) 0.0483(15) 0.0715(18) -0.0038(13) -0.0154(12) -0.0201(11)
F23 0.0628(15) 0.0353(14) 0.0516(15) -0.0019(12) -0.0261(12) 0.0061(11)
F24 0.0519(14) 0.0625(17) 0.0452(15) -0.0239(13) -0.0048(11) 0.0054(12)
F4A 0.046(4) 0.103(6) 0.059(4) 0.008(5) -0.010(3) 0.033(4)
F5A 0.094(6) 0.053(5) 0.073(6) 0.030(4) -0.029(4) -0.021(4)
F6A 0.061(6) 0.065(5) 0.032(4) -0.009(4) -0.020(4) 0.025(4)
F10A 0.079(4) 0.122(6) 0.044(3) -0.016(4) 0.033(3) 0.029(5)
F11A 0.092(6) 0.136(7) 0.113(6) 0.037(5) 0.049(5) 0.079(5)
F12A 0.092(6) 0.135(7) 0.152(7) -0.055(6) 0.084(5) -0.032(5)
F16A 0.041(5) 0.069(5) 0.070(5) -0.012(4) 0.034(4) -0.016(3)
F17A 0.058(4) 0.082(7) 0.073(6) 0.050(5) 0.008(4) -0.008(5)
F18A 0.062(4) 0.068(5) 0.069(4) -0.026(4) 0.025(3) -0.043(4)
F19A 0.118(5) 0.141(6) 0.110(5) 0.033(5) 0.016(4) -0.064(5)
F20A 0.147(8) 0.117(7) 0.075(6) 0.011(5) 0.050(5) -0.021(6)
F21A 0.199(7) 0.163(7) 0.128(6) 0.074(6) 0.030(6) 0.017(6)
O1 0.0425(16) 0.0458(18) 0.0440(17) -0.0008(14) 0.0142(13) 0.0116(13)
O2 0.0514(17) 0.0338(16) 0.0500(18) -0.0090(14) 0.0008(13) -0.0130(13)
O3 0.0276(15) 0.0417(17) 0.066(2) -0.0057(15) 0.0059(12) -0.0017(12)
O4 0.0436(16) 0.0518(18) 0.0301(16) 0.0054(13) 0.0000(12) 0.0006(13)
N1 0.0382(17) 0.0238(16) 0.0287(16) -0.0021(13) 0.0116(13) -0.0030(12)
N2 0.0423(17) 0.0250(16) 0.0246(16) -0.0002(13) 0.0061(12) 0.0009(13)
N3 0.0260(15) 0.0260(16) 0.0292(16) 0.0006(13) 0.0029(12) -0.0028(12)
N4 0.0243(15) 0.0273(16) 0.0359(17) 0.0046(14) 0.0024(12) -0.0031(12)
C1 0.036(2) 0.031(2) 0.0238(19) 0.0035(16) 0.0018(15) -0.0006(16)
C2 0.0280(19) 0.033(2) 0.029(2) -0.0014(17) 0.0029(14) 0.0005(15)
C3 0.034(2) 0.0233(19) 0.038(2) -0.0021(16) 0.0034(15) -0.0050(15)
C4 0.0260(18) 0.0259(19) 0.036(2) -0.0030(16) 0.0025(15) -0.0005(14)
C5 0.0269(18) 0.0232(18) 0.0283(19) -0.0029(15) 0.0049(14) -0.0034(13)
C6 0.047(2) 0.032(2) 0.026(2) -0.0013(16) 0.0091(16) -0.0057(16)
C7 0.054(2) 0.032(2) 0.027(2) 0.0015(17) 0.0049(17) -0.0045(18)
C8 0.048(2) 0.026(2) 0.029(2) -0.0001(16) 0.0048(16) 0.0055(16)
C9 0.071(3) 0.027(2) 0.046(3) 0.0021(19) 0.010(2) -0.004(2)
C10 0.057(3) 0.048(3) 0.045(3) -0.003(2) 0.002(2) 0.017(2)
C11 0.044(2) 0.026(2) 0.038(2) -0.0044(17) 0.0153(17) -0.0009(16)
C12 0.063(3) 0.032(2) 0.045(3) -0.011(2) 0.017(2) -0.0075(19)
C13 0.043(2) 0.045(3) 0.062(3) -0.001(2) 0.025(2) 0.0051(19)
C14 0.081(3) 0.051(3) 0.031(2) -0.006(2) 0.018(2) -0.003(2)
C15 0.095(4) 0.051(3) 0.032(2) 0.008(2) 0.001(2) 0.008(3)
C16 0.0230(17) 0.0281(19) 0.0267(18) 0.0028(15) 0.0044(13) -0.0004(14)
C17 0.034(2) 0.031(2) 0.034(2) 0.0004(17) 0.0058(15) -0.0098(15)
C18 0.0309(19) 0.027(2) 0.042(2) 0.0014(17) 0.0036(16) -0.0087(15)
C19 0.0287(19) 0.026(2) 0.048(2) 0.0060(18) -0.0010(16) -0.0034(14)
C20 0.041(2) 0.043(3) 0.050(3) 0.013(2) -0.0048(18) -0.0051(18)
C21 0.034(2) 0.038(2) 0.072(3) 0.002(2) 0.007(2) 0.0026(17)
C22 0.0261(18) 0.031(2) 0.033(2) 0.0031(16) 0.0005(14) 0.0026(14)
C23 0.043(2) 0.050(3) 0.036(2) 0.007(2) -0.0071(17) -0.0004(19)
C24 0.032(2) 0.055(3) 0.055(3) 0.000(2) 0.0053(18) 0.0035(19)
C25 0.044(2) 0.042(3) 0.056(3) -0.001(2) -0.0063(19) -0.0122(19)
C26 0.059(3) 0.027(2) 0.081(4) 0.008(2) -0.010(2) -0.012(2)
C27 0.0217(16) 0.0221(18) 0.0243(17) 0.0017(14) 0.0022(12) -0.0041(13)
C28 0.0273(18) 0.0239(18) 0.0241(18) -0.0004(15) -0.0006(13) -0.0013(13)
C29 0.0267(18) 0.0242(18) 0.0291(19) -0.0021(15) 0.0033(14) -0.0032(14)
C30 0.0248(18) 0.0216(18) 0.039(2) -0.0026(16) 0.0037(14) 0.0025(13)
C31 0.0275(18) 0.0266(19) 0.031(2) 0.0050(16) -0.0026(14) -0.0018(14)
C32 0.0286(18) 0.0281(19) 0.0218(18) 0.0009(15) 0.0007(13) -0.0025(14)
C33 0.035(2) 0.031(2) 0.036(2) -0.0070(17) 0.0041(16) 0.0015(16)
C34 0.041(2) 0.039(2) 0.042(2) 0.005(2) -0.0036(17) 0.0043(18)
C35 0.0244(17) 0.0249(18) 0.0231(17) 0.0024(14) 0.0022(13) 0.0020(13)
C36 0.0207(17) 0.0284(19) 0.0274(18) 0.0020(15) 0.0038(13) 0.0001(13)
C37 0.0291(18) 0.0255(19) 0.0262(18) 0.0025(15) -0.0010(14) 0.0031(14)
C38 0.039(2) 0.028(2) 0.0198(17) -0.0016(15) 0.0018(14) 0.0069(15)
C39 0.033(2) 0.037(2) 0.0278(19) 0.0033(17) 0.0104(15) 0.0066(16)
C40 0.0246(18) 0.034(2) 0.030(2) 0.0038(16) 0.0046(14) -0.0019(14)
C41 0.037(2) 0.046(3) 0.041(2) -0.017(2) 0.0015(18) 0.0003(18)
C42 0.046(3) 0.055(3) 0.052(3) -0.009(2) 0.022(2) 0.004(2)
C43 0.0234(17) 0.0234(18) 0.0206(17) -0.0031(14) 0.0004(12) -0.0033(13)
C44 0.0275(18) 0.0264(19) 0.0243(18) 0.0019(15) 0.0081(13) -0.0033(14)
C45 0.0255(18) 0.029(2) 0.0298(19) 0.0048(16) -0.0005(14) -0.0037(14)
C46 0.037(2) 0.029(2) 0.0268(19) 0.0063(16) -0.0023(15) -0.0030(15)
C47 0.0319(19) 0.031(2) 0.0248(18) 0.0000(16) 0.0043(14) -0.0098(15)
C48 0.0252(17) 0.0305(19) 0.0228(18) -0.0029(15) 0.0007(13) -0.0027(14)
C49 0.040(2) 0.047(3) 0.044(3) 0.021(2) -0.0009(18) -0.0046(19)
C50 0.040(2) 0.047(3) 0.036(2) 0.009(2) 0.0014(18) -0.0165(19)
C51 0.0217(17) 0.0244(18) 0.0271(18) 0.0035(14) 0.0009(13) 0.0000(13)
C52 0.039(2) 0.035(2) 0.027(2) 0.0067(16) -0.0029(15) -0.0079(16)
C53 0.045(2) 0.038(2) 0.037(2) 0.0129(19) 0.0018(17) -0.0110(18)
C54 0.032(2) 0.026(2) 0.049(2) 0.0031(18) 0.0032(17) -0.0077(15)
C55 0.0252(18) 0.0241(19) 0.036(2) -0.0017(16) -0.0010(14) -0.0016(14)
C56 0.0238(17) 0.0261(19) 0.0271(19) 0.0021(15) 0.0015(13) 0.0030(13)
C57 0.096(5) 0.077(4) 0.058(4) 0.021(3) 0.000(3) -0.050(4)
C58 0.029(2) 0.032(2) 0.049(2) -0.0058(19) -0.0065(16) -0.0010(16)
B1 0.0230(19) 0.027(2) 0.023(2) 0.0007(16) 0.0035(15) -0.0014(15)

loop_
_atom_type_symbol
_atom_type_description
_atom_type_scat_dispersion_real
_atom_type_scat_dispersion_imag
_atom_type_scat_source
C C 0.0033 0.0016 'International Tables Vol C Tables 4.2.6.8 and 6.1.1.4'
H H 0.0000 0.0000 'International Tables Vol C Tables 4.2.6.8 and 6.1.1.4'
F F 0.0171 0.0103 'International Tables Vol C Tables 4.2.6.8 and 6.1.1.4'
N N 0.0061 0.0033 'International Tables Vol C Tables 4.2.6.8 and 6.1.1.4'
O O 0.0106 0.0060 'International Tables Vol C Tables 4.2.6.8 and 6.1.1.4'
Mn Mn 0.3368 0.7283 'International Tables Vol C Tables 4.2.6.8 and 6.1.1.4'
B B 0.0013 0.0007 'International Tables Vol C Tables 4.2.6.8 and 6.1.1.4'

loop_
_geom_angle_atom_site_label_1
_geom_angle_atom_site_label_2
_geom_angle_atom_site_label_3
_geom_angle
C4 Mn1 C2 92.37(16)
C4 Mn1 C1 84.22(15)
C2 Mn1 C1 88.46(15)
C4 Mn1 C3 89.44(16)
C2 Mn1 C3 84.61(15)
C1 Mn1 C3 170.42(16)
C4 Mn1 C5 177.72(15)
C2 Mn1 C5 89.68(14)
C1 Mn1 C5 96.82(14)
C3 Mn1 C5 89.77(15)
C4 Mn1 C16 89.77(14)
C2 Mn1 C16 177.43(15)
C1 Mn1 C16 90.35(14)
C3 Mn1 C16 96.82(14)
C5 Mn1 C16 88.20(13)
C5 N1 C6 111.0(3)
C5 N1 C11 124.5(3)
C6 N1 C11 124.2(3)
C5 N2 C7 111.4(3)
C5 N2 C8 124.4(3)
C7 N2 C8 124.2(3)
C16 N3 C17 111.0(3)
C16 N3 C22 124.3(3)
C17 N3 C22 124.5(3)
C16 N4 C18 111.3(3)
C16 N4 C19 125.1(3)
C18 N4 C19 123.6(3)
O1 C1 Mn1 172.1(3)
O2 C2 Mn1 179.7(4)
O3 C3 Mn1 173.2(3)
O4 C4 Mn1 178.4(3)
N2 C5 N1 103.7(3)
N2 C5 Mn1 128.7(2)
N1 C5 Mn1 127.6(3)
C7 C6 N1 107.1(3)
C7 C6 C14 126.7(4)
N1 C6 C14 126.2(4)
C6 C7 N2 106.8(3)
C6 C7 C15 127.5(4)
N2 C7 C15 125.8(4)
N2 C8 C10 112.1(3)
N2 C8 C9 112.7(3)
C10 C8 C9 113.3(3)
N2 C8 H8 106.0
C10 C8 H8 106.0
C9 C8 H8 106.0
C8 C9 H9A 109.5
C8 C9 H9B 109.5
H9A C9 H9B 109.5
C8 C9 H9C 109.5
H9A C9 H9C 109.5
H9B C9 H9C 109.5
C8 C10 H10A 109.5
C8 C10 H10B 109.5
H10A C10 H10B 109.5
C8 C10 H10C 109.5
H10A C10 H10C 109.5
H10B C10 H10C 109.5
N1 C11 C13 111.4(3)
N1 C11 C12 113.1(3)
C13 C11 C12 112.4(3)
N1 C11 H11 106.4
C13 C11 H11 106.4
C12 C11 H11 106.4
C11 C12 H12A 109.5
C11 C12 H12B 109.5
H12A C12 H12B 109.5
C11 C12 H12C 109.5
H12A C12 H12C 109.5
H12B C12 H12C 109.5
C11 C13 H13A 109.5
C11 C13 H13B 109.5
H13A C13 H13B 109.5
C11 C13 H13C 109.5
H13A C13 H13C 109.5
H13B C13 H13C 109.5
C6 C14 H14A 109.5
C6 C14 H14B 109.5
H14A C14 H14B 109.5
C6 C14 H14C 109.5
H14A C14 H14C 109.5
H14B C14 H14C 109.5
C7 C15 H15A 109.5
C7 C15 H15B 109.5
H15A C15 H15B 109.5
C7 C15 H15C 109.5
H15A C15 H15C 109.5
H15B C15 H15C 109.5
N4 C16 N3 103.9(3)
N4 C16 Mn1 127.6(2)
N3 C16 Mn1 128.5(2)
C18 C17 N3 107.1(3)
C18 C17 C25 127.3(4)
N3 C17 C25 125.5(3)
C17 C18 N4 106.7(3)
C17 C18 C26 126.9(3)
N4 C18 C26 126.4(3)
N4 C19 C21 112.4(3)
N4 C19 C20 112.3(3)
C21 C19 C20 113.9(3)
N4 C19 H19 105.8
C21 C19 H19 105.8
C20 C19 H19 105.8
C19 C20 H20A 109.5
C19 C20 H20B 109.5
H20A C20 H20B 109.5
C19 C20 H20C 109.5
H20A C20 H20C 109.5
H20B C20 H20C 109.5
C19 C21 H21A 109.5
C19 C21 H21B 109.5
H21A C21 H21B 109.5
C19 C21 H21C 109.5
H21A C21 H21C 109.5
H21B C21 H21C 109.5
N3 C22 C24 111.3(3)
N3 C22 C23 113.7(3)
C24 C22 C23 112.1(3)
N3 C22 H22 106.4
C24 C22 H22 106.4
C23 C22 H22 106.4
C22 C23 H23A 109.5
C22 C23 H23B 109.5
H23A C23 H23B 109.5
C22 C23 H23C 109.5
H23A C23 H23C 109.5
H23B C23 H23C 109.5
C22 C24 H24A 109.5
C22 C24 H24B 109.5
H24A C24 H24B 109.5
C22 C24 H24C 109.5
H24A C24 H24C 109.5
H24B C24 H24C 109.5
C17 C25 H25A 109.5
C17 C25 H25B 109.5
H25A C25 H25B 109.5
C17 C25 H25C 109.5
H25A C25 H25C 109.5
H25B C25 H25C 109.5
C18 C26 H26A 109.5
C18 C26 H26B 109.5
H26A C26 H26B 109.5
C18 C26 H26C 109.5
H26A C26 H26C 109.5
H26B C26 H26C 109.5
C32 C27 C28 115.6(3)
C32 C27 B1 123.0(3)
C28 C27 B1 120.7(3)
C29 C28 C27 122.5(3)
C29 C28 H28 118.7
C27 C28 H28 118.7
C28 C29 C30 120.5(3)
C28 C29 C33 119.8(3)
C30 C29 C33 119.7(3)
C31 C30 C29 118.2(3)
C31 C30 H30 120.9
C29 C30 H30 120.9
C30 C31 C32 120.7(3)
C30 C31 C34 119.9(3)
C32 C31 C34 119.3(3)
C31 C32 C27 122.5(3)
C31 C32 H32 118.8
C27 C32 H32 118.8
F2 C33 F1 106.7(3)
F2 C33 F3 105.3(3)
F1 C33 F3 105.9(3)
F2 C33 C29 113.1(3)
F1 C33 C29 113.0(3)
F3 C33 C29 112.3(3)
F5A C34 F5 79.3(7)
F5A C34 F4 120.7(9)
F5 C34 F4 109.4(7)
F5A C34 F6A 107.8(7)
F5 C34 F6A 123.8(8)
F4 C34 F6A 19.4(8)
F5A C34 F4A 107.4(6)
F5 C34 F4A 30.3(5)
F4 C34 F4A 85.2(7)
F6A C34 F4A 103.4(6)
F5A C34 F6 26.4(6)
F5 C34 F6 103.7(6)
F4 C34 F6 102.6(7)
F6A C34 F6 85.9(8)
F4A C34 F6 128.2(7)
F5A C34 C31 113.3(6)
F5 C34 C31 114.6(6)
F4 C34 C31 114.6(7)
F6A C34 C31 112.7(7)
F4A C34 C31 111.7(5)
F6 C34 C31 110.8(5)
C36 C35 C40 114.9(3)
C36 C35 B1 121.9(3)
C40 C35 B1 122.6(3)
C37 C36 C35 122.8(3)
C37 C36 H36 118.6
C35 C36 H36 118.6
C38 C37 C36 121.0(3)
C38 C37 C41 120.1(3)
C36 C37 C41 118.9(3)
C37 C38 C39 117.5(3)
C37 C38 H38 121.3
C39 C38 H38 121.3
C40 C39 C38 121.1(3)
C40 C39 C42 119.6(3)
C38 C39 C42 119.3(3)
C39 C40 C35 122.8(3)
C39 C40 H40 118.6
C35 C40 H40 118.6
F8A C41 F9A 114.9(7)
F8A C41 F7 119.2(8)
F9A C41 F7 78.8(7)
F8A C41 F8 15.6(7)
F9A C41 F8 123.3(6)
F7 C41 F8 106.2(6)
F8A C41 F7A 105.7(7)
F9A C41 F7A 100.4(6)
F7 C41 F7A 22.0(8)
F8 C41 F7A 90.8(7)
F8A C41 F9 88.8(6)
F9A C41 F9 31.5(4)
F7 C41 F9 107.3(6)
F8 C41 F9 101.5(5)
F7A C41 F9 126.9(6)
F8A C41 C37 112.6(6)
F9A C41 C37 113.8(5)
F7 C41 C37 113.6(5)
F8 C41 C37 114.8(5)
F7A C41 C37 108.1(7)
F9 C41 C37 112.5(3)
F11A C42 F12 70.6(7)
F11A C42 F10A 107.0(6)
F12 C42 F10A 39.7(5)
F11A C42 F11 42.7(5)
F12 C42 F11 107.5(6)
F10A C42 F11 130.6(5)
F11A C42 F10 132.8(6)
F12 C42 F10 107.0(6)
F10A C42 F10 70.9(6)
F11 C42 F10 101.5(6)
F11A C42 F12A 109.0(7)
F12 C42 F12A 130.3(6)
F10A C42 F12A 103.2(6)
F11 C42 F12A 69.0(6)
F10 C42 F12A 35.7(5)
F11A C42 C39 112.0(5)
F12 C42 C39 114.4(5)
F10A C42 C39 113.9(5)
F11 C42 C39 114.1(4)
F10 C42 C39 111.3(5)
F12A C42 C39 111.4(5)
C44 C43 C48 115.4(3)
C44 C43 B1 121.2(3)
C48 C43 B1 123.0(3)
C45 C44 C43 122.9(3)
C45 C44 H44 118.6
C43 C44 H44 118.6
C46 C45 C44 120.8(3)
C46 C45 C49 120.7(3)
C44 C45 C49 118.6(3)
C45 C46 C47 117.9(3)
C45 C46 H46 121.0
C47 C46 H46 121.0
C46 C47 C48 121.0(3)
C46 C47 C50 119.2(3)
C48 C47 C50 119.7(3)
C47 C48 C43 122.0(3)
C47 C48 H48 119.0
C43 C48 H48 119.0
F13A C49 F15 123.2(5)
F13A C49 F15A 107.9(6)
F15 C49 F15A 29.3(4)
F13A C49 F14A 102.4(6)
F15 C49 F14A 80.1(6)
F15A C49 F14A 108.3(6)
F13A C49 F14 77.1(5)
F15 C49 F14 102.5(4)
F15A C49 F14 126.5(5)
F14A C49 F14 27.3(5)
F13A C49 F13 29.1(3)
F15 C49 F13 108.4(4)
F15A C49 F13 84.6(5)
F14A C49 F13 127.5(6)
F14 C49 F13 104.9(5)
F13A C49 C45 115.3(5)
F15 C49 C45 116.4(3)
F15A C49 C45 111.9(5)
F14A C49 C45 110.5(6)
F14 C49 C45 113.0(4)
F13 C49 C45 110.8(4)
F16 C50 F18A 76.1(7)
F16 C50 F17A 119.0(10)
F18A C50 F17A 108.3(7)
F16 C50 F17 108.4(8)
F18A C50 F17 125.7(7)
F17A C50 F17 21.2(7)
F16 C50 F16A 24.6(9)
F18A C50 F16A 100.1(6)
F17A C50 F16A 106.1(7)
F17 C50 F16A 89.9(8)
F16 C50 F18 109.1(7)
F18A C50 F18 35.4(4)
F17A C50 F18 81.2(6)
F17 C50 F18 102.1(6)
F16A C50 F18 130.6(6)
F16 C50 C47 116.6(6)
F18A C50 C47 113.6(4)
F17A C50 C47 116.0(7)
F17 C50 C47 111.6(6)
F16A C50 C47 111.4(6)
F18 C50 C47 108.0(5)
C56 C51 C52 115.5(3)
C56 C51 B1 121.5(3)
C52 C51 B1 122.8(3)
C53 C52 C51 122.2(3)
C53 C52 H52 118.9
C51 C52 H52 118.9
C54 C53 C52 120.9(3)
C54 C53 C57 118.7(4)
C52 C53 C57 120.4(4)
C55 C54 C53 118.2(3)
C55 C54 H54 120.9
C53 C54 H54 120.9
C54 C55 C56 120.7(3)
C54 C55 C58 122.0(3)
C56 C55 C58 117.3(3)
C51 C56 C55 122.5(3)
C51 C56 H56 118.7
C55 C56 H56 118.7
F19A C57 F21 121.1(7)
F19A C57 F20A 114.0(8)
F21 C57 F20A 28.1(6)
F19A C57 F19 48.1(6)
F21 C57 F19 111.5(6)
F20A C57 F19 129.6(8)
F19A C57 F20 53.1(7)
F21 C57 F20 105.4(7)
F20A C57 F20 80.2(7)
F19 C57 F20 101.1(5)
F19A C57 C53 122.2(6)
F21 C57 C53 116.5(5)
F20A C57 C53 114.6(7)
F19 C57 C53 112.5(5)
F20 C57 C53 108.3(5)
F19A C57 F21A 102.3(8)
F21 C57 F21A 66.1(7)
F20A C57 F21A 94.0(7)
F19 C57 F21A 58.0(6)
F20 C57 F21A 147.0(6)
C53 C57 F21A 103.6(6)
F22 C58 F23 106.9(3)
F22 C58 F24 106.5(3)
F23 C58 F24 106.3(3)
F22 C58 C55 113.3(3)
F23 C58 C55 112.0(3)
F24 C58 C55 111.4(3)
C35 B1 C51 113.3(3)
C35 B1 C27 114.1(3)
C51 B1 C27 102.4(3)
C35 B1 C43 102.8(3)
C51 B1 C43 111.2(3)
C27 B1 C43 113.3(3)

loop_
_geom_bond_atom_site_label_1
_geom_bond_atom_site_label_2
_geom_bond_distance
Mn1 C4 1.823(4)
Mn1 C2 1.830(4)
Mn1 C1 1.862(4)
Mn1 C3 1.864(4)
Mn1 C5 2.120(3)
Mn1 C16 2.120(3)
F1 C33 1.325(4)
F2 C33 1.321(4)
F3 C33 1.329(4)
F4 C34 1.315(9)
F5 C34 1.309(8)
F6 C34 1.374(8)
F7 C41 1.285(7)
F8 C41 1.339(7)
F9 C41 1.379(5)
F10 C42 1.322(7)
F11 C42 1.315(7)
F12 C42 1.302(7)
F13 C49 1.371(6)
F14 C49 1.361(6)
F15 C49 1.315(5)
F16 C50 1.246(9)
F17 C50 1.329(8)
F18 C50 1.378(9)
F19 C57 1.325(7)
F20 C57 1.433(8)
F21 C57 1.258(8)
F22 C58 1.330(4)
F23 C58 1.332(4)
F24 C58 1.341(4)
F4A C34 1.350(8)
F5A C34 1.291(8)
F6A C34 1.324(9)
F7A C41 1.362(9)
F8A C41 1.266(8)
F9A C41 1.281(8)
F10A C42 1.303(7)
F11A C42 1.284(8)
F12A C42 1.324(8)
F13A C49 1.281(7)
F14A C49 1.326(9)
F15A C49 1.318(8)
F16A C50 1.355(8)
F17A C50 1.304(9)
F18A C50 1.301(7)
F19A C57 1.174(8)
F20A C57 1.317(10)
F21A C57 1.499(10)
O1 C1 1.138(4)
O2 C2 1.132(4)
O3 C3 1.137(4)
O4 C4 1.146(4)
N1 C5 1.374(4)
N1 C6 1.395(5)
N1 C11 1.476(5)
N2 C5 1.364(4)
N2 C7 1.398(5)
N2 C8 1.487(4)
N3 C16 1.370(4)
N3 C17 1.393(5)
N3 C22 1.483(4)
N4 C16 1.367(4)
N4 C18 1.394(4)
N4 C19 1.481(4)
C6 C7 1.341(5)
C6 C14 1.498(5)
C7 C15 1.497(6)
C8 C10 1.523(5)
C8 C9 1.524(5)
C8 H8 1.0000
C9 H9A 0.9800
C9 H9B 0.9800
C9 H9C 0.9800
C10 H10A 0.9800
C10 H10B 0.9800
C10 H10C 0.9800
C11 C13 1.526(5)
C11 C12 1.532(5)
C11 H11 1.0000
C12 H12A 0.9800
C12 H12B 0.9800
C12 H12C 0.9800
C13 H13A 0.9800
C13 H13B 0.9800
C13 H13C 0.9800
C14 H14A 0.9800
C14 H14B 0.9800
C14 H14C 0.9800
C15 H15A 0.9800
C15 H15B 0.9800
C15 H15C 0.9800
C17 C18 1.344(5)
C17 C25 1.504(5)
C18 C26 1.499(5)
C19 C21 1.517(5)
C19 C20 1.524(5)
C19 H19 1.0000
C20 H20A 0.9800
C20 H20B 0.9800
C20 H20C 0.9800
C21 H21A 0.9800
C21 H21B 0.9800
C21 H21C 0.9800
C22 C24 1.522(5)
C22 C23 1.523(5)
C22 H22 1.0000
C23 H23A 0.9800
C23 H23B 0.9800
C23 H23C 0.9800
C24 H24A 0.9800
C24 H24B 0.9800
C24 H24C 0.9800
C25 H25A 0.9800
C25 H25B 0.9800
C25 H25C 0.9800
C26 H26A 0.9800
C26 H26B 0.9800
C26 H26C 0.9800
C27 C32 1.396(4)
C27 C28 1.399(5)
C27 B1 1.639(5)
C28 C29 1.387(5)
C28 H28 0.9500
C29 C30 1.388(5)
C29 C33 1.489(5)
C30 C31 1.382(5)
C30 H30 0.9500
C31 C32 1.390(5)
C31 C34 1.493(5)
C32 H32 0.9500
C35 C36 1.392(4)
C35 C40 1.402(4)
C35 B1 1.622(5)
C36 C37 1.387(5)
C36 H36 0.9500
C37 C38 1.383(5)
C37 C41 1.483(5)
C38 C39 1.385(5)
C38 H38 0.9500
C39 C40 1.378(5)
C39 C42 1.498(5)
C40 H40 0.9500
C43 C44 1.394(4)
C43 C48 1.403(4)
C43 B1 1.639(5)
C44 C45 1.385(5)
C44 H44 0.9500
C45 C46 1.383(5)
C45 C49 1.488(5)
C46 C47 1.384(5)
C46 H46 0.9500
C47 C48 1.394(5)
C47 C50 1.495(5)
C48 H48 0.9500
C51 C56 1.389(5)
C51 C52 1.396(5)
C51 B1 1.635(5)
C52 C53 1.387(5)
C52 H52 0.9500
C53 C54 1.377(5)
C53 C57 1.492(6)
C54 C55 1.373(5)
C54 H54 0.9500
C55 C56 1.391(5)
C55 C58 1.493(5)
C56 H56 0.9500

loop_
_geom_torsion_atom_site_label_1
_geom_torsion_atom_site_label_2
_geom_torsion_atom_site_label_3
_geom_torsion_atom_site_label_4
_geom_torsion
C4 Mn1 C1 O1 -31(2)
C2 Mn1 C1 O1 61(2)
C3 Mn1 C1 O1 17(3)
C5 Mn1 C1 O1 151(2)
C16 Mn1 C1 O1 -121(2)
C4 Mn1 C2 O2 40(100)
C1 Mn1 C2 O2 -45(100)
C3 Mn1 C2 O2 129(100)
C5 Mn1 C2 O2 -141(100)
C16 Mn1 C2 O2 -107(100)
C4 Mn1 C3 O3 63(3)
C2 Mn1 C3 O3 -29(3)
C1 Mn1 C3 O3 15(4)
C5 Mn1 C3 O3 -119(3)
C16 Mn1 C3 O3 153(3)
C2 Mn1 C4 O4 -82(13)
C1 Mn1 C4 O4 7(13)
C3 Mn1 C4 O4 -166(13)
C5 Mn1 C4 O4 124(12)
C16 Mn1 C4 O4 97(13)
C7 N2 C5 N1 -0.3(4)
C8 N2 C5 N1 -179.4(3)
C7 N2 C5 Mn1 179.7(2)
C8 N2 C5 Mn1 0.6(5)
C6 N1 C5 N2 0.3(4)
C11 N1 C5 N2 -174.8(3)
C6 N1 C5 Mn1 -179.7(2)
C11 N1 C5 Mn1 5.2(5)
C4 Mn1 C5 N2 -157(3)
C2 Mn1 C5 N2 48.8(3)
C1 Mn1 C5 N2 -39.6(3)
C3 Mn1 C5 N2 133.4(3)
C16 Mn1 C5 N2 -129.8(3)
C4 Mn1 C5 N1 23(4)
C2 Mn1 C5 N1 -131.3(3)
C1 Mn1 C5 N1 140.3(3)
C3 Mn1 C5 N1 -46.6(3)
C16 Mn1 C5 N1 50.2(3)
C5 N1 C6 C7 -0.2(4)
C11 N1 C6 C7 174.9(3)
C5 N1 C6 C14 179.1(4)
C11 N1 C6 C14 -5.7(6)
N1 C6 C7 N2 0.0(4)
C14 C6 C7 N2 -179.3(4)
N1 C6 C7 C15 -178.9(4)
C14 C6 C7 C15 1.8(7)
C5 N2 C7 C6 0.2(4)
C8 N2 C7 C6 179.3(3)
C5 N2 C7 C15 179.1(4)
C8 N2 C7 C15 -1.8(6)
C5 N2 C8 C10 112.0(4)
C7 N2 C8 C10 -67.0(4)
C5 N2 C8 C9 -118.8(4)
C7 N2 C8 C9 62.2(5)
C5 N1 C11 C13 107.7(4)
C6 N1 C11 C13 -66.8(5)
C5 N1 C11 C12 -124.5(4)
C6 N1 C11 C12 61.0(4)
C18 N4 C16 N3 -0.1(4)
C19 N4 C16 N3 178.6(3)
C18 N4 C16 Mn1 177.0(2)
C19 N4 C16 Mn1 -4.3(5)
C17 N3 C16 N4 -0.3(4)
C22 N3 C16 N4 -175.9(3)
C17 N3 C16 Mn1 -177.4(2)
C22 N3 C16 Mn1 7.1(5)
C4 Mn1 C16 N4 53.0(3)
C2 Mn1 C16 N4 -160(3)
C1 Mn1 C16 N4 137.2(3)
C3 Mn1 C16 N4 -36.4(3)
C5 Mn1 C16 N4 -126.0(3)
C4 Mn1 C16 N3 -130.6(3)
C2 Mn1 C16 N3 16(3)
C1 Mn1 C16 N3 -46.4(3)
C3 Mn1 C16 N3 140.0(3)
C5 Mn1 C16 N3 50.4(3)
C16 N3 C17 C18 0.6(4)
C22 N3 C17 C18 176.2(3)
C16 N3 C17 C25 178.7(3)
C22 N3 C17 C25 -5.7(5)
N3 C17 C18 N4 -0.6(4)
C25 C17 C18 N4 -178.7(4)
N3 C17 C18 C26 176.7(4)
C25 C17 C18 C26 -1.4(7)
C16 N4 C18 C17 0.5(4)
C19 N4 C18 C17 -178.2(3)
C16 N4 C18 C26 -176.8(4)
C19 N4 C18 C26 4.5(6)
C16 N4 C19 C21 114.7(4)
C18 N4 C19 C21 -66.8(4)
C16 N4 C19 C20 -115.3(4)
C18 N4 C19 C20 63.2(5)
C16 N3 C22 C24 108.0(4)
C17 N3 C22 C24 -67.0(4)
C16 N3 C22 C23 -124.2(4)
C17 N3 C22 C23 60.8(4)
C32 C27 C28 C29 1.1(5)
B1 C27 C28 C29 -169.0(3)
C27 C28 C29 C30 -1.7(5)
C27 C28 C29 C33 178.6(3)
C28 C29 C30 C31 1.3(5)
C33 C29 C30 C31 -179.0(3)
C29 C30 C31 C32 -0.3(5)
C29 C30 C31 C34 177.3(3)
C30 C31 C32 C27 -0.2(5)
C34 C31 C32 C27 -177.9(3)
C28 C27 C32 C31 -0.1(5)
B1 C27 C32 C31 169.8(3)
C28 C29 C33 F2 -154.2(3)
C30 C29 C33 F2 26.1(5)
C28 C29 C33 F1 -33.0(5)
C30 C29 C33 F1 147.3(3)
C28 C29 C33 F3 86.8(4)
C30 C29 C33 F3 -92.9(4)
C30 C31 C34 F5A -90.1(6)
C32 C31 C34 F5A 87.5(6)
C30 C31 C34 F5 -1.6(7)
C32 C31 C34 F5 176.1(5)
C30 C31 C34 F4 126.0(7)
C32 C31 C34 F4 -56.3(7)
C30 C31 C34 F6A 147.2(6)
C32 C31 C34 F6A -35.2(7)
C30 C31 C34 F4A 31.2(6)
C32 C31 C34 F4A -151.1(5)
C30 C31 C34 F6 -118.5(6)
C32 C31 C34 F6 59.2(6)
C40 C35 C36 C37 0.3(5)
B1 C35 C36 C37 171.4(3)
C35 C36 C37 C38 0.7(5)
C35 C36 C37 C41 179.1(3)
C36 C37 C38 C39 -1.4(5)
C41 C37 C38 C39 -179.8(3)
C37 C38 C39 C40 1.0(5)
C37 C38 C39 C42 -178.6(3)
C38 C39 C40 C35 0.0(6)
C42 C39 C40 C35 179.6(4)
C36 C35 C40 C39 -0.7(5)
B1 C35 C40 C39 -171.7(3)
C38 C37 C41 F8A -132.9(6)
C36 C37 C41 F8A 48.7(7)
C38 C37 C41 F9A 0.0(6)
C36 C37 C41 F9A -178.4(5)
C38 C37 C41 F7 87.8(8)
C36 C37 C41 F7 -90.6(7)
C38 C37 C41 F8 -149.8(5)
C36 C37 C41 F8 31.8(7)
C38 C37 C41 F7A 110.6(6)
C36 C37 C41 F7A -67.8(6)
C38 C37 C41 F9 -34.4(6)
C36 C37 C41 F9 147.3(4)
C40 C39 C42 F11A -85.5(8)
C38 C39 C42 F11A 94.1(8)
C40 C39 C42 F12 -163.3(7)
C38 C39 C42 F12 16.3(8)
C40 C39 C42 F10A 153.0(6)
C38 C39 C42 F10A -27.4(7)
C40 C39 C42 F11 -38.9(7)
C38 C39 C42 F11 140.7(6)
C40 C39 C42 F10 75.3(7)
C38 C39 C42 F10 -105.1(6)
C40 C39 C42 F12A 36.8(8)
C38 C39 C42 F12A -143.6(7)
C48 C43 C44 C45 2.3(5)
B1 C43 C44 C45 175.2(3)
C43 C44 C45 C46 -2.3(5)
C43 C44 C45 C49 177.9(3)
C44 C45 C46 C47 0.8(5)
C49 C45 C46 C47 -179.4(4)
C45 C46 C47 C48 0.6(5)
C45 C46 C47 C50 -176.6(3)
C46 C47 C48 C43 -0.5(5)
C50 C47 C48 C43 176.7(3)
C44 C43 C48 C47 -0.9(5)
B1 C43 C48 C47 -173.7(3)
C46 C45 C49 F13A 151.0(5)
C44 C45 C49 F13A -29.2(6)
C46 C45 C49 F15 -4.6(6)
C44 C45 C49 F15 175.2(4)
C46 C45 C49 F15A 27.2(7)
C44 C45 C49 F15A -153.0(5)
C46 C45 C49 F14A -93.6(6)
C44 C45 C49 F14A 86.2(6)
C46 C45 C49 F14 -122.9(5)
C44 C45 C49 F14 56.9(6)
C46 C45 C49 F13 119.7(5)
C44 C45 C49 F13 -60.5(5)
C46 C47 C50 F16 -170.3(9)
C48 C47 C50 F16 12.6(10)
C46 C47 C50 F18A 104.0(6)
C48 C47 C50 F18A -73.2(7)
C46 C47 C50 F17A -22.3(8)
C48 C47 C50 F17A 160.5(6)
C46 C47 C50 F17 -45.0(7)
C48 C47 C50 F17 137.8(6)
C46 C47 C50 F16A -143.9(5)
C48 C47 C50 F16A 39.0(6)
C46 C47 C50 F18 66.5(6)
C48 C47 C50 F18 -110.7(5)
C56 C51 C52 C53 -1.3(5)
B1 C51 C52 C53 -176.0(3)
C51 C52 C53 C54 0.1(6)
C51 C52 C53 C57 180.0(4)
C52 C53 C54 C55 0.8(6)
C57 C53 C54 C55 -179.0(4)
C53 C54 C55 C56 -0.6(5)
C53 C54 C55 C58 -179.1(4)
C52 C51 C56 C55 1.5(5)
B1 C51 C56 C55 176.3(3)
C54 C55 C56 C51 -0.6(5)
C58 C55 C56 C51 178.0(3)
C54 C53 C57 F19A -9.9(12)
C52 C53 C57 F19A 170.2(10)
C54 C53 C57 F21 174.2(7)
C52 C53 C57 F21 -5.7(9)
C54 C53 C57 F20A -154.7(7)
C52 C53 C57 F20A 25.5(9)
C54 C53 C57 F19 43.7(7)
C52 C53 C57 F19 -136.2(6)
C54 C53 C57 F20 -67.3(7)
C52 C53 C57 F20 112.9(6)
C54 C53 C57 F21A 104.4(7)
C52 C53 C57 F21A -75.5(8)
C54 C55 C58 F22 4.3(5)
C56 C55 C58 F22 -174.3(3)
C54 C55 C58 F23 125.3(4)
C56 C55 C58 F23 -53.3(4)
C54 C55 C58 F24 -115.8(4)
C56 C55 C58 F24 65.6(4)
C36 C35 B1 C51 157.1(3)
C40 C35 B1 C51 -32.6(4)
C36 C35 B1 C27 40.3(4)
C40 C35 B1 C27 -149.3(3)
C36 C35 B1 C43 -82.7(4)
C40 C35 B1 C43 87.6(4)
C56 C51 B1 C35 148.5(3)
C52 C51 B1 C35 -37.1(5)
C56 C51 B1 C27 -88.0(4)
C52 C51 B1 C27 86.3(4)
C56 C51 B1 C43 33.3(4)
C52 C51 B1 C43 -152.4(3)
C32 C27 B1 C35 33.0(4)
C28 C27 B1 C35 -157.6(3)
C32 C27 B1 C51 -89.9(4)
C28 C27 B1 C51 79.6(4)
C32 C27 B1 C43 150.3(3)
C28 C27 B1 C43 -40.3(4)
C44 C43 B1 C35 -85.8(3)
C48 C43 B1 C35 86.5(4)
C44 C43 B1 C51 35.7(4)
C48 C43 B1 C51 -151.9(3)
C44 C43 B1 C27 150.5(3)
C48 C43 B1 C27 -37.1(4)
